data_7054223
loop_
_publ_author_name
'Singh, Vikram'
'Kumar, Vinod'
'Gupta, Ajit N.'
'Drew, Michael G. B.'
'Singh, Nanhai'

_publ_section_title
;
 Effect of pyridyl substituents leading to the formation of green
 luminescent mercury(ii) coordination polymers, zinc(ii) dimers and a
 monomer
;
_journal_issue 8
_journal_name_full 'New Journal of Chemistry'
_journal_page_first 3737
_journal_paper_doi 10.1039/C4NJ00435C
_journal_volume 38
_journal_year 2014
_chemical_formula_sum 'C19 H20 Hg N3 O S2'
_chemical_formula_weight 571.09
_chemical_name_systematic
;
 ?
;
_space_group_IT_number 2
_symmetry_cell_setting triclinic
_symmetry_space_group_name_Hall '-P 1'
_symmetry_space_group_name_H-M 'P -1'
_atom_sites_solution_hydrogens geom
_atom_sites_solution_primary direct
_atom_sites_solution_secondary difmap
_audit_creation_method SHELXL-97
_cell_angle_alpha 102.46(3)
_cell_angle_beta 100.45(2)
_cell_angle_gamma 101.79(3)
_cell_formula_units_Z 2
_cell_length_a 8.863(3)
_cell_length_b 10.737(4)
_cell_length_c 11.639(3)
_cell_measurement_reflns_used 6886
_cell_measurement_temperature 293(2)
_cell_measurement_theta_max 26.00
_cell_measurement_theta_min 3.31
_cell_volume 1028.8(6)
_computing_cell_refinement 'Crysalis, Oxford Diffraction'
_computing_data_collection 'Crysalis, Oxford Diffraction'
_computing_data_reduction 'Crysalis, Oxford Diffraction'
_computing_molecular_graphics PLATON(Spek,2004)
_computing_structure_refinement 'SHELXL-97 (Sheldrick, 1997)'
_computing_structure_solution 'SHELXS-97 (Sheldrick, 1997)'
_diffrn_ambient_temperature 293(2)
_diffrn_measured_fraction_theta_full 0.998
_diffrn_measured_fraction_theta_max 0.998
_diffrn_measurement_device 'Oxford Diffaction X-Calibur System'
_diffrn_measurement_method '321 frames, counting time 10 s.'
_diffrn_radiation_monochromator graphite
_diffrn_radiation_source 'fine-focus sealed tube'
_diffrn_radiation_type MoK\a
_diffrn_radiation_wavelength 0.71073
_diffrn_reflns_av_R_equivalents 0.1286
_diffrn_reflns_av_unetI/netI 0.1342
_diffrn_reflns_limit_h_max 10
_diffrn_reflns_limit_h_min -10
_diffrn_reflns_limit_k_max 13
_diffrn_reflns_limit_k_min -13
_diffrn_reflns_limit_l_max 14
_diffrn_reflns_limit_l_min -14
_diffrn_reflns_number 6886
_diffrn_reflns_theta_full 26.00
_diffrn_reflns_theta_max 26.00
_diffrn_reflns_theta_min 3.31
_diffrn_standards_decay_% n/a
_diffrn_standards_interval_count n/a
_diffrn_standards_interval_time n/a
_diffrn_standards_number n/a
_exptl_absorpt_coefficient_mu 7.695
_exptl_absorpt_correction_T_max 1.000
_exptl_absorpt_correction_T_min 0.894
_exptl_absorpt_correction_type empirical
_exptl_absorpt_process_details 'ABSPACK, Oxford Diffraction Ltd'
_exptl_crystal_colour orange
_exptl_crystal_density_diffrn 1.843
_exptl_crystal_density_method 'not measured'
_exptl_crystal_description needle
_exptl_crystal_F_000 550
_exptl_crystal_size_max 0.19
_exptl_crystal_size_mid 0.03
_exptl_crystal_size_min 0.03
_refine_diff_density_max 2.811
_refine_diff_density_min -3.347
_refine_diff_density_rms 0.256
_refine_ls_extinction_method none
_refine_ls_goodness_of_fit_ref 1.071
_refine_ls_hydrogen_treatment constr
_refine_ls_matrix_type full
_refine_ls_number_parameters 237
_refine_ls_number_reflns 4046
_refine_ls_number_restraints 6
_refine_ls_restrained_S_all 1.071
_refine_ls_R_factor_all 0.1191
_refine_ls_R_factor_gt 0.0831
_refine_ls_shift/su_max 0.000
_refine_ls_shift/su_mean 0.000
_refine_ls_structure_factor_coef Fsqd
_refine_ls_weighting_details 'calc w=1/[\s^2^(Fo^2^)+(0.1066P)^2^+0.0000P] where P=(Fo^2^+2Fc^2^)/3'
_refine_ls_weighting_scheme calc
_refine_ls_wR_factor_gt 0.1959
_refine_ls_wR_factor_ref 0.2366
_reflns_number_gt 2796
_reflns_number_total 4046
_reflns_threshold_expression >2sigma(I)
_cod_data_source_file c4nj00435c2.cif
_cod_data_source_block 5
_cod_depositor_comments 'Adding full bibliography for 7054219--7054228.cif.'
_cod_original_cell_volume 1028.9(5)
_cod_original_sg_symbol_H-M P-1
_cod_database_code 7054223

loop_
_symmetry_equiv_pos_as_xyz
'x, y, z'
'-x, -y, -z'

loop_
_atom_site_label
_atom_site_type_symbol
_atom_site_fract_x
_atom_site_fract_y
_atom_site_fract_z
_atom_site_U_iso_or_equiv
_atom_site_adp_type
_atom_site_occupancy
_atom_site_symmetry_multiplicity
_atom_site_calc_flag
_atom_site_refinement_flags
Hg1 Hg 0.49643(6) 0.15268(6) 0.12446(5) 0.0574(3) Uani 1 1 d .
S11 S 0.7036(5) 0.0660(4) 0.2123(4) 0.0562(10) Uani 1 1 d .
S13 S 0.3894(4) -0.1338(5) 0.1220(4) 0.0606(11) Uani 1 1 d .
C12 C 0.5855(16) -0.0870(15) 0.1998(13) 0.046(3) Uani 1 1 d .
N14 N 0.6471(13) -0.1715(14) 0.2543(10) 0.050(3) Uani 1 1 d .
C21 C 0.8120(17) -0.1393(19) 0.3217(14) 0.059(4) Uani 1 1 d .
H21A H 0.8672 -0.0540 0.3155 0.071 Uiso 1 1 calc R
H21B H 0.8632 -0.2045 0.2860 0.071 Uiso 1 1 calc R
C22 C 0.8249(16) -0.136(2) 0.4528(15) 0.060(5) Uani 1 1 d .
C23 C 0.8755(18) -0.214(2) 0.5190(17) 0.069(5) Uani 1 1 d .
H23 H 0.9158 -0.2859 0.4927 0.083 Uiso 1 1 calc R
C24 C 0.855(2) -0.165(2) 0.6375(16) 0.075(6) Uani 1 1 d .
H24 H 0.8811 -0.1965 0.7048 0.090 Uiso 1 1 calc R
C25 C 0.792(2) -0.066(2) 0.6318(16) 0.080(6) Uani 1 1 d .
H25 H 0.7628 -0.0179 0.6969 0.096 Uiso 1 1 calc R
N26 N 0.7721(14) -0.0412(13) 0.5206(11) 0.050(3) Uani 1 1 d .
C31 C 0.5537(19) -0.3059(18) 0.2414(16) 0.062(4) Uani 1 1 d .
H31A H 0.6250 -0.3635 0.2416 0.075 Uiso 1 1 calc R
H31B H 0.4789 -0.3358 0.1631 0.075 Uiso 1 1 calc R
C32 C 0.4626(16) -0.3213(16) 0.3380(13) 0.050(4) Uani 1 1 d .
C33 C 0.418(2) -0.218(2) 0.4079(15) 0.067(5) Uani 1 1 d .
H33 H 0.4453 -0.1330 0.3985 0.080 Uiso 1 1 calc R
C34 C 0.335(2) -0.2450(19) 0.4889(18) 0.075(5) Uani 1 1 d .
H34 H 0.3007 -0.1769 0.5318 0.090 Uiso 1 1 calc R
N35 N 0.298(2) -0.3614(19) 0.5127(17) 0.088(5) Uani 1 1 d U
C36 C 0.328(3) -0.462(3) 0.441(2) 0.100(7) Uani 1 1 d U
H36 H 0.2888 -0.5465 0.4470 0.120 Uiso 1 1 calc R
C37 C 0.418(3) -0.4442(18) 0.3540(17) 0.087(7) Uani 1 1 d .
H37 H 0.4460 -0.5149 0.3090 0.105 Uiso 1 1 calc R
C41 C 0.3136(16) 0.2412(13) 0.0643(13) 0.043(3) Uani 1 1 d .
C42 C 0.344(2) 0.3607(16) 0.0446(14) 0.054(4) Uani 1 1 d .
H42 H 0.4481 0.4121 0.0668 0.065 Uiso 1 1 calc R
C43 C 0.226(2) 0.409(2) -0.0071(17) 0.071(5) Uani 1 1 d .
H43 H 0.2507 0.4894 -0.0260 0.086 Uiso 1 1 calc R
C44 C 0.072(2) 0.338(2) -0.0313(18) 0.078(6) Uani 1 1 d .
H44 H -0.0101 0.3726 -0.0618 0.094 Uiso 1 1 calc R
C45 C 0.041(2) 0.215(2) -0.010(2) 0.099(8) Uani 1 1 d .
H45 H -0.0640 0.1663 -0.0262 0.119 Uiso 1 1 calc R
C46 C 0.161(2) 0.164(2) 0.0365(18) 0.074(5) Uani 1 1 d .
H46 H 0.1401 0.0799 0.0484 0.089 Uiso 1 1 calc R
O1S O 0.7510(19) 0.431(2) 0.2757(16) 0.116(6) Uani 1 1 d .
H1S H 0.7432 0.4204 0.3422 0.174 Uiso 1 1 calc R
C1S C 0.899(3) 0.431(3) 0.262(2) 0.104(8) Uani 1 1 d .
H1S1 H 0.9703 0.5156 0.3059 0.157 Uiso 1 1 calc R
H1S2 H 0.9000 0.4154 0.1782 0.157 Uiso 1 1 calc R
H1S3 H 0.9336 0.3636 0.2939 0.157 Uiso 1 1 calc R

loop_
_atom_site_aniso_label
_atom_site_aniso_U_11
_atom_site_aniso_U_22
_atom_site_aniso_U_33
_atom_site_aniso_U_23
_atom_site_aniso_U_13
_atom_site_aniso_U_12
Hg1 0.0594(4) 0.0585(5) 0.0596(5) 0.0264(3) 0.0061(3) 0.0223(3)
S11 0.056(2) 0.047(2) 0.068(3) 0.028(2) 0.0043(19) 0.0143(19)
S13 0.0462(19) 0.077(3) 0.059(2) 0.025(2) 0.0019(17) 0.016(2)
C12 0.050(7) 0.038(8) 0.046(8) 0.005(7) 0.000(6) 0.017(6)
N14 0.050(6) 0.069(9) 0.041(6) 0.022(6) 0.011(5) 0.031(7)
C21 0.056(8) 0.076(13) 0.058(9) 0.036(9) 0.009(7) 0.028(8)
C22 0.040(7) 0.085(14) 0.064(10) 0.048(10) 0.007(7) 0.011(8)
C23 0.052(8) 0.091(15) 0.079(12) 0.055(12) 0.007(8) 0.023(9)
C24 0.082(12) 0.083(15) 0.050(10) 0.035(10) -0.010(9) 0.006(11)
C25 0.058(9) 0.111(19) 0.044(9) -0.001(11) -0.008(8) 0.001(11)
N26 0.055(7) 0.047(8) 0.056(8) 0.018(6) 0.012(6) 0.023(6)
C31 0.065(10) 0.061(11) 0.072(11) 0.025(9) 0.019(9) 0.029(9)
C32 0.047(7) 0.048(9) 0.050(8) 0.013(7) 0.011(6) 0.002(7)
C33 0.072(10) 0.068(12) 0.063(11) 0.014(9) 0.028(9) 0.017(9)
C34 0.096(13) 0.043(11) 0.092(14) 0.015(10) 0.042(11) 0.016(10)
N35 0.108(12) 0.064(11) 0.107(13) 0.024(10) 0.064(10) 0.018(10)
C36 0.115(15) 0.077(16) 0.101(16) 0.050(13) 0.018(13) -0.014(13)
C37 0.146(18) 0.029(10) 0.074(12) 0.009(9) 0.045(13) -0.017(11)
C41 0.051(7) 0.024(7) 0.057(9) 0.005(6) 0.016(7) 0.020(6)
C42 0.065(9) 0.036(9) 0.058(9) 0.006(7) 0.017(8) 0.011(7)
C43 0.074(11) 0.069(13) 0.087(13) 0.043(11) 0.017(10) 0.030(10)
C44 0.070(11) 0.088(16) 0.091(14) 0.040(12) 0.006(10) 0.044(11)
C45 0.050(9) 0.086(17) 0.15(2) 0.041(16) -0.005(11) 0.013(11)
C46 0.069(10) 0.057(12) 0.101(15) 0.020(11) 0.028(10) 0.021(9)
O1S 0.116(12) 0.167(19) 0.114(13) 0.077(14) 0.062(10) 0.070(12)
C1S 0.117(17) 0.10(2) 0.13(2) 0.063(18) 0.060(16) 0.039(16)

loop_
_atom_type_symbol
_atom_type_description
_atom_type_scat_dispersion_real
_atom_type_scat_dispersion_imag
_atom_type_scat_source
C C 0.0033 0.0016 'International Tables Vol C Tables 4.2.6.8 and 6.1.1.4'
H H 0.0000 0.0000 'International Tables Vol C Tables 4.2.6.8 and 6.1.1.4'
N N 0.0061 0.0033 'International Tables Vol C Tables 4.2.6.8 and 6.1.1.4'
O O 0.0106 0.0060 'International Tables Vol C Tables 4.2.6.8 and 6.1.1.4'
S S 0.1246 0.1234 'International Tables Vol C Tables 4.2.6.8 and 6.1.1.4'
Hg Hg -2.3894 9.2266 'International Tables Vol C Tables 4.2.6.8 and 6.1.1.4'

loop_
_geom_angle_atom_site_label_1
_geom_angle_atom_site_label_2
_geom_angle_atom_site_label_3
_geom_angle
C41 Hg1 S11 174.2(4)
C41 Hg1 S13 115.7(4)
S11 Hg1 S13 66.11(13)
C12 S11 Hg1 96.3(5)
C12 S13 Hg1 76.0(5)
N14 C12 S11 119.4(11)
N14 C12 S13 119.5(12)
S11 C12 S13 121.1(9)
C12 N14 C21 122.8(14)
C12 N14 C31 121.6(12)
C21 N14 C31 115.5(12)
N14 C21 C22 111.9(11)
C23 C22 N26 110.9(15)
C23 C22 C21 132(2)
N26 C22 C21 117.5(14)
C22 C23 C24 106.1(19)
C25 C24 C23 105.7(16)
C24 C25 N26 113.2(19)
C22 N26 C25 104.1(15)
N14 C31 C32 115.6(14)
C37 C32 C33 118.8(14)
C37 C32 C31 117.4(16)
C33 C32 C31 123.7(15)
C34 C33 C32 117.9(18)
N35 C34 C33 125.1(19)
C34 N35 C36 117.1(16)
N35 C36 C37 122.0(19)
C32 C37 C36 118(2)
C42 C41 C46 121.0(15)
C42 C41 Hg1 122.5(11)
C46 C41 Hg1 116.3(12)
C41 C42 C43 121.4(16)
C42 C43 C44 119.6(17)
C43 C44 C45 118.8(16)
C46 C45 C44 121.1(17)
C45 C46 C41 117.9(17)

loop_
_geom_bond_atom_site_label_1
_geom_bond_atom_site_label_2
_geom_bond_distance
Hg1 C41 2.127(14)
Hg1 S11 2.389(4)
Hg1 S13 3.020(5)
S11 C12 1.719(16)
S13 C12 1.723(14)
C12 N14 1.360(19)
N14 C21 1.460(18)
N14 C31 1.47(2)
C21 C22 1.50(2)
C22 C23 1.35(2)
C22 N26 1.36(2)
C23 C24 1.43(3)
C24 C25 1.30(3)
C25 N26 1.37(2)
C31 C32 1.52(2)
C32 C37 1.36(2)
C32 C33 1.40(2)
C33 C34 1.34(2)
C34 N35 1.33(2)
N35 C36 1.32(3)
C36 C37 1.41(3)
C41 C42 1.33(2)
C41 C46 1.37(2)
C42 C43 1.36(2)
C43 C44 1.37(2)
C44 C45 1.38(3)
C45 C46 1.38(3)
O1S C1S 1.35(2)
